data_7015373
loop_
_publ_author_name
'Basu, Arghya'
'Das, Gopal'

_publ_section_title
;
 Oxidative cyclization of thiosemicarbazone: an optical and turn-on
 fluorescent chemodosimeter for Cu(II).
;
_journal_issue 12
_journal_name_full 'Dalton transactions (Cambridge, England : 2003)'
_journal_page_first 2837
_journal_page_last 2843
_journal_paper_doi 10.1039/c0dt01549k
_journal_volume 40
_journal_year 2011
_chemical_formula_sum 'C28 H28 N6 S2 Zn'
_chemical_formula_weight 578.09
_chemical_name_systematic
;
?
;
_space_group_IT_number 15
_symmetry_cell_setting monoclinic
_symmetry_space_group_name_Hall '-C 2yc'
_symmetry_space_group_name_H-M 'C 1 2/c 1'
_atom_sites_solution_hydrogens geom
_atom_sites_solution_primary direct
_atom_sites_solution_secondary difmap
_audit_creation_method SHELXL-97
_cell_angle_alpha 90.00
_cell_angle_beta 98.572(4)
_cell_angle_gamma 90.00
_cell_formula_units_Z 4
_cell_length_a 26.8575(10)
_cell_length_b 7.4489(3)
_cell_length_c 13.6206(4)
_cell_measurement_reflns_used 3594
_cell_measurement_temperature 298(2)
_cell_measurement_theta_max 26.51
_cell_measurement_theta_min 2.84
_cell_volume 2694.48(17)
_computing_cell_refinement 'Bruker SMART'
_computing_data_collection 'Bruker SMART'
_computing_data_reduction 'Bruker SAINT'
_computing_molecular_graphics 'Bruker SHELXTL'
_computing_publication_material 'Bruker SHELXTL'
_computing_structure_refinement 'SHELXL-97 (Sheldrick, 1997)'
_computing_structure_solution 'SHELXS-97 (Sheldrick, 1990)'
_diffrn_ambient_temperature 298(2)
_diffrn_measured_fraction_theta_full 0.987
_diffrn_measured_fraction_theta_max 0.987
_diffrn_radiation_monochromator graphite
_diffrn_radiation_source 'fine-focus sealed tube'
_diffrn_radiation_type MoK\a
_diffrn_radiation_wavelength 0.71073
_diffrn_reflns_av_R_equivalents 0.0789
_diffrn_reflns_av_sigmaI/netI 0.0683
_diffrn_reflns_limit_h_max 35
_diffrn_reflns_limit_h_min -35
_diffrn_reflns_limit_k_max 9
_diffrn_reflns_limit_k_min -9
_diffrn_reflns_limit_l_max 17
_diffrn_reflns_limit_l_min -17
_diffrn_reflns_number 15664
_diffrn_reflns_theta_full 28.37
_diffrn_reflns_theta_max 28.37
_diffrn_reflns_theta_min 1.53
_exptl_absorpt_coefficient_mu 1.096
_exptl_absorpt_correction_T_max 0.760
_exptl_absorpt_correction_T_min 0.696
_exptl_absorpt_correction_type multi-scan
_exptl_absorpt_process_details 'SADABS (Sheldrick, 1997)'
_exptl_crystal_colour colorless
_exptl_crystal_density_diffrn 1.425
_exptl_crystal_density_method 'not measured'
_exptl_crystal_description Square
_exptl_crystal_F_000 1200
_exptl_crystal_size_max 0.34
_exptl_crystal_size_mid 0.29
_exptl_crystal_size_min 0.25
_refine_diff_density_max 0.466
_refine_diff_density_min -0.594
_refine_diff_density_rms 0.067
_refine_ls_extinction_method none
_refine_ls_goodness_of_fit_ref 0.890
_refine_ls_matrix_type full
_refine_ls_number_parameters 175
_refine_ls_number_reflns 3321
_refine_ls_number_restraints 0
_refine_ls_restrained_S_all 0.890
_refine_ls_R_factor_all 0.0717
_refine_ls_R_factor_gt 0.0441
_refine_ls_shift/su_max 0.015
_refine_ls_shift/su_mean 0.008
_refine_ls_structure_factor_coef Fsqd
_refine_ls_weighting_details 'calc w=1/[\s^2^(Fo^2^)+(0.0546P)^2^+0.0000P] where P=(Fo^2^+2Fc^2^)/3'
_refine_ls_weighting_scheme calc
_refine_ls_wR_factor_gt 0.0997
_refine_ls_wR_factor_ref 0.1073
_reflns_number_gt 2079
_reflns_number_total 3321
_reflns_threshold_expression >2sigma(I)
_cod_data_source_file c0dt01549k.txt
_cod_data_source_block Zn_L1
_cod_depositor_comments
;
The following automatic conversions were performed:
'_symmetry_cell_setting' value 'Monoclinic' changed to 'monoclinic'
according to '/home/saulius/struct/CIF-dictionaries/cif_core.dic'
dictionary named 'cif_core.dic' version 2.4.1 from 2010-06-29.

Automatic conversion script
Id: cif_fix_enum 1555 2011-01-17 13:19:09Z saulius 
;
_cod_original_sg_symbol_H-M 'C2/c '
_cod_database_code 7015373

loop_
_symmetry_equiv_pos_as_xyz
'x, y, z'
'-x, y, -z+1/2'
'x+1/2, y+1/2, z'
'-x+1/2, y+1/2, -z+1/2'
'-x, -y, -z'
'x, -y, z-1/2'
'-x+1/2, -y+1/2, -z'
'x+1/2, -y+1/2, z-1/2'

loop_
_atom_site_label
_atom_site_type_symbol
_atom_site_fract_x
_atom_site_fract_y
_atom_site_fract_z
_atom_site_U_iso_or_equiv
_atom_site_adp_type
_atom_site_occupancy
_atom_site_symmetry_multiplicity
_atom_site_calc_flag
_atom_site_refinement_flags
_atom_site_disorder_assembly
_atom_site_disorder_group
Zn1 Zn 0.5000 0.11093(5) 0.2500 0.04344(17) Uani 1 2 d S . .
S1 S 0.42578(3) 0.26164(10) 0.22257(6) 0.0616(3) Uani 1 1 d . . .
C1 C 0.32150(9) 0.1301(3) 0.39165(19) 0.0373(6) Uani 1 1 d . . .
C9 C 0.26834(8) 0.1377(3) 0.35594(19) 0.0353(6) Uani 1 1 d . . .
C2 C 0.33848(9) 0.0527(3) 0.4815(2) 0.0450(6) Uani 1 1 d . . .
H2 H 0.3729 0.0482 0.5039 0.054 Uiso 1 1 calc R . .
C10 C 0.23516(9) 0.0618(3) 0.4165(2) 0.0385(6) Uani 1 1 d . . .
C8 C 0.24782(9) 0.2119(3) 0.2639(2) 0.0420(6) Uani 1 1 d . . .
H8 H 0.2693 0.2611 0.2234 0.050 Uiso 1 1 calc R . .
C4 C 0.25443(10) -0.0152(3) 0.5086(2) 0.0468(7) Uani 1 1 d . . .
H4 H 0.2325 -0.0634 0.5483 0.056 Uiso 1 1 calc R . .
C5 C 0.18264(9) 0.0641(3) 0.3811(2) 0.0477(7) Uani 1 1 d . . .
H5 H 0.1605 0.0136 0.4196 0.057 Uiso 1 1 calc R . .
C7 C 0.19695(10) 0.2134(3) 0.2326(2) 0.0492(7) Uani 1 1 d . . .
H7 H 0.1841 0.2643 0.1717 0.059 Uiso 1 1 calc R . .
C3 C 0.30487(10) -0.0198(3) 0.5401(2) 0.0484(7) Uani 1 1 d . . .
H3 H 0.3171 -0.0716 0.6011 0.058 Uiso 1 1 calc R . .
C6 C 0.16429(10) 0.1382(3) 0.2922(2) 0.0509(7) Uani 1 1 d . . .
H6 H 0.1298 0.1392 0.2708 0.061 Uiso 1 1 calc R . .
N1 N 0.35447(8) 0.2047(3) 0.33072(18) 0.0461(6) Uani 1 1 d . . .
C11 C 0.40096(9) 0.1460(3) 0.31621(19) 0.0380(6) Uani 1 1 d . . .
C12 C 0.51423(9) -0.1848(4) 0.1040(2) 0.0453(6) Uani 1 1 d . . .
C13 C 0.46317(10) -0.2502(4) 0.1181(2) 0.0600(8) Uani 1 1 d . . .
H13A H 0.4664 -0.3595 0.1559 0.090 Uiso 1 1 calc R . .
H13B H 0.4434 -0.2720 0.0545 0.090 Uiso 1 1 calc R . .
H13C H 0.4469 -0.1610 0.1531 0.090 Uiso 1 1 calc R . .
C14 C 0.54367(11) -0.2914(4) 0.0406(2) 0.0729(10) Uani 1 1 d . . .
H14A H 0.5711 -0.2203 0.0242 0.109 Uiso 1 1 calc R . .
H14B H 0.5222 -0.3261 -0.0192 0.109 Uiso 1 1 calc R . .
H14C H 0.5567 -0.3969 0.0759 0.109 Uiso 1 1 calc R . .
N3 N 0.53129(7) -0.0388(3) 0.14918(16) 0.0405(5) Uani 1 1 d . . .
N2 N 0.42110(7) 0.0138(3) 0.37001(16) 0.0433(5) Uani 1 1 d . . .
H1N H 0.3425(9) 0.283(4) 0.295(2) 0.049(8) Uiso 1 1 d . . .

loop_
_atom_site_aniso_label
_atom_site_aniso_U_11
_atom_site_aniso_U_22
_atom_site_aniso_U_33
_atom_site_aniso_U_23
_atom_site_aniso_U_13
_atom_site_aniso_U_12
Zn1 0.0349(3) 0.0398(2) 0.0588(3) 0.000 0.0175(2) 0.000
S1 0.0463(4) 0.0612(5) 0.0845(6) 0.0348(4) 0.0336(4) 0.0175(3)
C1 0.0376(13) 0.0294(12) 0.0485(16) -0.0015(11) 0.0179(11) 0.0003(10)
C9 0.0367(13) 0.0237(11) 0.0486(16) -0.0052(10) 0.0162(11) -0.0003(9)
C2 0.0407(14) 0.0454(14) 0.0498(17) -0.0015(13) 0.0099(12) 0.0021(12)
C10 0.0412(14) 0.0279(11) 0.0499(16) -0.0072(11) 0.0184(12) -0.0035(10)
C8 0.0410(14) 0.0351(13) 0.0528(17) 0.0027(12) 0.0166(12) 0.0019(10)
C4 0.0550(16) 0.0395(14) 0.0516(17) -0.0013(12) 0.0263(13) -0.0073(12)
C5 0.0431(15) 0.0406(14) 0.064(2) -0.0057(13) 0.0229(14) -0.0086(11)
C7 0.0470(16) 0.0422(15) 0.0581(18) -0.0013(13) 0.0067(13) 0.0047(12)
C3 0.0574(17) 0.0474(15) 0.0424(16) 0.0052(12) 0.0140(13) 0.0029(13)
C6 0.0348(14) 0.0447(15) 0.074(2) -0.0076(14) 0.0115(13) -0.0031(11)
N1 0.0378(12) 0.0406(12) 0.0636(17) 0.0153(12) 0.0194(11) 0.0086(10)
C11 0.0323(12) 0.0344(13) 0.0497(16) 0.0008(11) 0.0140(11) 0.0001(10)
C12 0.0455(15) 0.0421(14) 0.0498(17) -0.0030(13) 0.0124(13) -0.0092(12)
C13 0.0484(16) 0.0590(18) 0.073(2) -0.0111(15) 0.0113(15) -0.0193(14)
C14 0.074(2) 0.0602(19) 0.091(3) -0.0347(19) 0.0336(19) -0.0224(17)
N3 0.0332(11) 0.0385(11) 0.0519(14) -0.0029(10) 0.0132(9) -0.0049(9)
N2 0.0372(11) 0.0417(12) 0.0551(14) 0.0076(10) 0.0199(10) 0.0081(9)

loop_
_atom_type_symbol
_atom_type_description
_atom_type_scat_dispersion_real
_atom_type_scat_dispersion_imag
_atom_type_scat_source
C C 0.0033 0.0016 'International Tables Vol C Tables 4.2.6.8 and 6.1.1.4'
H H 0.0000 0.0000 'International Tables Vol C Tables 4.2.6.8 and 6.1.1.4'
N N 0.0061 0.0033 'International Tables Vol C Tables 4.2.6.8 and 6.1.1.4'
S S 0.1246 0.1234 'International Tables Vol C Tables 4.2.6.8 and 6.1.1.4'
Zn Zn 0.2839 1.4301 'International Tables Vol C Tables 4.2.6.8 and 6.1.1.4'

loop_
_geom_angle_atom_site_label_1
_geom_angle_atom_site_label_2
_geom_angle_atom_site_label_3
_geom_angle
_geom_angle_site_symmetry_1
_geom_angle_site_symmetry_3
_geom_angle_publ_flag
N3 Zn1 N3 113.89(11) . 2_655 ?
N3 Zn1 S1 86.64(5) . 2_655 ?
N3 Zn1 S1 126.74(6) 2_655 2_655 ?
N3 Zn1 S1 126.74(6) . . ?
N3 Zn1 S1 86.64(5) 2_655 . ?
S1 Zn1 S1 120.71(4) 2_655 . ?
C11 S1 Zn1 93.27(8) . . ?
C2 C1 N1 122.4(2) . . ?
C2 C1 C9 120.0(2) . . ?
N1 C1 C9 117.6(2) . . ?
C8 C9 C10 118.6(2) . . ?
C8 C9 C1 123.7(2) . . ?
C10 C9 C1 117.7(2) . . ?
C1 C2 C3 121.0(2) . . ?
C4 C10 C9 120.1(2) . . ?
C4 C10 C5 121.5(2) . . ?
C9 C10 C5 118.4(2) . . ?
C7 C8 C9 121.4(2) . . ?
C3 C4 C10 120.6(2) . . ?
C6 C5 C10 121.3(2) . . ?
C8 C7 C6 120.0(3) . . ?
C4 C3 C2 120.5(3) . . ?
C5 C6 C7 120.4(2) . . ?
C11 N1 C1 128.7(2) . . ?
N2 C11 N1 118.4(2) . . ?
N2 C11 S1 127.82(18) . . ?
N1 C11 S1 113.79(18) . . ?
N3 C12 C14 122.9(2) . . ?
N3 C12 C13 118.5(2) . . ?
C14 C12 C13 118.6(2) . . ?
C12 N3 N2 114.4(2) . 2_655 ?
C12 N3 Zn1 128.58(16) . . ?
N2 N3 Zn1 116.84(15) 2_655 . ?
C11 N2 N3 115.0(2) . 2_655 ?

loop_
_geom_bond_atom_site_label_1
_geom_bond_atom_site_label_2
_geom_bond_distance
_geom_bond_site_symmetry_2
_geom_bond_publ_flag
Zn1 N3 2.044(2) . ?
Zn1 N3 2.044(2) 2_655 ?
Zn1 S1 2.2696(7) 2_655 ?
Zn1 S1 2.2696(7) . ?
S1 C11 1.751(2) . ?
C1 C2 1.368(4) . ?
C1 N1 1.414(3) . ?
C1 C9 1.439(3) . ?
C9 C8 1.405(3) . ?
C9 C10 1.419(3) . ?
C2 C3 1.400(3) . ?
C10 C4 1.406(4) . ?
C10 C5 1.421(3) . ?
C8 C7 1.369(3) . ?
C4 C3 1.359(4) . ?
C5 C6 1.354(4) . ?
C7 C6 1.398(4) . ?
N1 C11 1.365(3) . ?
C11 N2 1.296(3) . ?
C12 N3 1.299(3) . ?
C12 C14 1.485(4) . ?
C12 C13 1.495(3) . ?
N3 N2 1.399(2) 2_655 ?
N2 N3 1.399(2) 2_655 ?
